data_7209215
loop_
_publ_author_name
'Lee, Haeri'
'Noh, Tae Hwan'
'Jung, Ok-Sang'

_publ_section_title
;
 Construction of kagome-type networks via tridentate ligand: structural
 properties as alcohol reservoir
;
_journal_issue 10
_journal_name_full CrystEngComm
_journal_page_first 1832
_journal_paper_doi 10.1039/c2ce26531a
_journal_volume 15
_journal_year 2013
_chemical_formula_sum 'C23 H30 Br2 Cu N4 O4'
_chemical_formula_weight 649.87
_chemical_name_systematic
;
?
;
_space_group_IT_number 146
_symmetry_cell_setting trigonal
_symmetry_space_group_name_Hall 'R 3'
_symmetry_space_group_name_H-M 'R 3 :H'
_atom_sites_solution_hydrogens geom
_atom_sites_solution_primary direct
_atom_sites_solution_secondary difmap
_audit_creation_method SHELXL-97
_cell_angle_alpha 90.00
_cell_angle_beta 90.00
_cell_angle_gamma 120.00
_cell_formula_units_Z 9
_cell_length_a 25.4049(3)
_cell_length_b 25.4049(3)
_cell_length_c 10.6802(2)
_cell_measurement_reflns_used 2819
_cell_measurement_temperature 173(2)
_cell_measurement_theta_max 28.22
_cell_measurement_theta_min 2.66
_cell_volume 5969.60(15)
_computing_cell_refinement 'Bruker APEX2'
_computing_data_collection 'Bruker APEX2'
_computing_data_reduction 'Bruker APEX2'
_computing_molecular_graphics 'Bruker SHELXTL'
_computing_publication_material 'Bruker SHELXTL'
_computing_structure_refinement 'SHELXL-97 (Sheldrick, 2008)'
_computing_structure_solution 'SHELXS-97 (Sheldrick, 2008)'
_diffrn_ambient_temperature 173(2)
_diffrn_measured_fraction_theta_full 1.000
_diffrn_measured_fraction_theta_max 1.000
_diffrn_measurement_device_type 'Bruker Breeze CCD'
_diffrn_measurement_method '\f and \w scans'
_diffrn_radiation_monochromator graphite
_diffrn_radiation_source 'fine-focus sealed tube'
_diffrn_radiation_type MoK\a
_diffrn_radiation_wavelength 0.71073
_diffrn_reflns_av_R_equivalents 0.0942
_diffrn_reflns_av_sigmaI/netI 0.1062
_diffrn_reflns_limit_h_max 26
_diffrn_reflns_limit_h_min -32
_diffrn_reflns_limit_k_max 32
_diffrn_reflns_limit_k_min -32
_diffrn_reflns_limit_l_max 10
_diffrn_reflns_limit_l_min -13
_diffrn_reflns_number 11714
_diffrn_reflns_theta_full 27.50
_diffrn_reflns_theta_max 27.50
_diffrn_reflns_theta_min 1.60
_exptl_absorpt_coefficient_mu 3.870
_exptl_absorpt_correction_T_max 0.4445
_exptl_absorpt_correction_T_min 0.3706
_exptl_absorpt_correction_type multi-scan
_exptl_absorpt_process_details SADABS
_exptl_crystal_colour black
_exptl_crystal_density_diffrn 1.627
_exptl_crystal_density_method 'not measured'
_exptl_crystal_description BLOCK
_exptl_crystal_F_000 2943
_exptl_crystal_size_max 0.32
_exptl_crystal_size_mid 0.28
_exptl_crystal_size_min 0.25
_refine_diff_density_max 0.678
_refine_diff_density_min -0.839
_refine_diff_density_rms 0.115
_refine_ls_abs_structure_details 'Flack H D (1983), Acta Cryst. A39, 876-881'
_refine_ls_abs_structure_Flack 0.343(17)
_refine_ls_extinction_method none
_refine_ls_goodness_of_fit_ref 1.026
_refine_ls_hydrogen_treatment constr
_refine_ls_matrix_type full
_refine_ls_number_parameters 308
_refine_ls_number_reflns 4491
_refine_ls_number_restraints 4
_refine_ls_restrained_S_all 1.026
_refine_ls_R_factor_all 0.0688
_refine_ls_R_factor_gt 0.0590
_refine_ls_shift/su_max 0.000
_refine_ls_shift/su_mean 0.000
_refine_ls_structure_factor_coef Fsqd
_refine_ls_weighting_details 'calc w=1/[\s^2^(Fo^2^)+(0.0639P)^2^+0.0000P] where P=(Fo^2^+2Fc^2^)/3'
_refine_ls_weighting_scheme calc
_refine_ls_wR_factor_gt 0.1340
_refine_ls_wR_factor_ref 0.1371
_reflns_number_gt 3399
_reflns_number_total 4491
_reflns_threshold_expression >2sigma(I)
_cod_data_source_file c2ce26531a.txt
_cod_data_source_block xx
_cod_depositor_comments
;
The following automatic conversions were performed:

'_symmetry_cell_setting' value 'Trigonal' changed to 'trigonal'
according to /home/saulius/struct/CIF-dictionaries/cif_core.dic
dictionary named 'cif_core.dic' version 2.4.2 from 2011-04-26.

Automatic conversion script
Id: cif_fix_values 1891 2012-01-12 08:04:46Z andrius 
;
_cod_original_cell_volume 5969.59(15)
_cod_original_sg_symbol_H-M R3
_cod_database_code 7209215

loop_
_symmetry_equiv_pos_as_xyz
'x, y, z'
'-y, x-y, z'
'-x+y, -x, z'
'x+2/3, y+1/3, z+1/3'
'-y+2/3, x-y+1/3, z+1/3'
'-x+y+2/3, -x+1/3, z+1/3'
'x+1/3, y+2/3, z+2/3'
'-y+1/3, x-y+2/3, z+2/3'
'-x+y+1/3, -x+2/3, z+2/3'

loop_
_atom_site_label
_atom_site_type_symbol
_atom_site_fract_x
_atom_site_fract_y
_atom_site_fract_z
_atom_site_U_iso_or_equiv
_atom_site_adp_type
_atom_site_occupancy
_atom_site_symmetry_multiplicity
_atom_site_calc_flag
_atom_site_refinement_flags
Cu1 Cu 0.18193(5) 0.36423(5) 0.82099(12) 0.0231(3) Uani 1 1 d .
Br1 Br 0.16778(4) 0.35292(4) 1.04884(9) 0.0274(2) Uani 1 1 d .
Br2 Br 0.20286(4) 0.38556(4) 0.60051(10) 0.0301(2) Uani 1 1 d .
N1 N 0.2590(3) 0.3633(3) 0.8435(7) 0.0207(16) Uani 1 1 d .
N2 N 0.1397(3) 0.1527(3) 0.9104(8) 0.0268(18) Uani 1 1 d .
H2N H 0.1532 0.1271 0.9207 0.032 Uiso 1 1 calc R
N3 N 0.0947(3) 0.3395(3) 0.7945(7) 0.0222(16) Uani 1 1 d .
N4 N 0.1815(3) 0.5292(3) 0.9043(8) 0.0245(18) Uani 1 1 d .
H4N H 0.1759 0.5592 0.9282 0.029 Uiso 1 1 calc R
O1 O 0.0609(3) 0.1638(3) 0.8549(9) 0.052(2) Uani 1 1 d .
O2 O 0.2481(3) 0.5006(3) 0.8408(7) 0.0373(18) Uani 1 1 d .
C1 C 0.3090(4) 0.4156(4) 0.8747(9) 0.027(2) Uani 1 1 d .
H1 H 0.3052 0.4505 0.8895 0.033 Uiso 1 1 calc R
C2 C 0.3652(4) 0.4208(4) 0.8863(9) 0.026(2) Uani 1 1 d .
H2 H 0.4000 0.4585 0.9070 0.032 Uiso 1 1 calc R
C3 C 0.3697(4) 0.3695(4) 0.8668(9) 0.028(2) Uani 1 1 d .
H3 H 0.4081 0.3719 0.8715 0.034 Uiso 1 1 calc R
C4 C 0.3183(4) 0.3146(4) 0.8403(9) 0.024(2) Uani 1 1 d .
H4 H 0.3207 0.2787 0.8298 0.029 Uiso 1 1 calc R
C5 C 0.2632(4) 0.3128(4) 0.8292(9) 0.022(2) Uani 1 1 d .
C6 C 0.2070(4) 0.2530(4) 0.8039(9) 0.024(2) Uani 1 1 d .
H6A H 0.2167 0.2288 0.7455 0.029 Uiso 1 1 calc R
H6B H 0.1758 0.2601 0.7641 0.029 Uiso 1 1 calc R
C7 C 0.1819(4) 0.2178(4) 0.9266(9) 0.026(2) Uani 1 1 d .
H7A H 0.2165 0.2232 0.9788 0.031 Uiso 1 1 calc R
H7B H 0.1609 0.2358 0.9728 0.031 Uiso 1 1 calc R
C8 C 0.0809(4) 0.1306(4) 0.8801(10) 0.026(2) Uani 1 1 d .
C9 C 0.0409(4) 0.0622(3) 0.8774(8) 0.0205(19) Uani 1 1 d .
C10 C -0.0218(4) 0.0405(4) 0.8778(9) 0.025(2) Uani 1 1 d .
H10 H -0.0366 0.0683 0.8784 0.029 Uiso 1 1 calc R
C11 C 0.0586(4) 0.2790(4) 0.8001(10) 0.029(2) Uani 1 1 d .
H11 H 0.0765 0.2547 0.8170 0.035 Uiso 1 1 calc R
C12 C -0.0040(4) 0.2502(4) 0.7824(10) 0.027(2) Uani 1 1 d .
H12 H -0.0282 0.2072 0.7836 0.032 Uiso 1 1 calc R
C13 C -0.0297(4) 0.2862(4) 0.7629(10) 0.030(2) Uani 1 1 d .
H13 H -0.0725 0.2683 0.7536 0.036 Uiso 1 1 calc R
C14 C 0.0077(4) 0.3490(4) 0.7570(9) 0.026(2) Uani 1 1 d .
H14 H -0.0094 0.3741 0.7426 0.031 Uiso 1 1 calc R
C15 C 0.0704(4) 0.3751(3) 0.7722(8) 0.0183(19) Uani 1 1 d .
C16 C 0.1123(4) 0.4422(4) 0.7694(9) 0.025(2) Uani 1 1 d .
H16A H 0.0920 0.4620 0.7276 0.030 Uiso 1 1 calc R
H16B H 0.1492 0.4516 0.7207 0.030 Uiso 1 1 calc R
C17 C 0.1304(4) 0.4669(4) 0.9024(9) 0.025(2) Uani 1 1 d .
H17A H 0.0951 0.4657 0.9445 0.030 Uiso 1 1 calc R
H17B H 0.1415 0.4404 0.9501 0.030 Uiso 1 1 calc R
C18 C 0.2364(4) 0.5405(4) 0.8699(9) 0.024(2) Uani 1 1 d .
C19 C 0.2861(4) 0.6063(3) 0.8752(9) 0.0192(19) Uani 1 1 d .
C20 C 0.2733(3) 0.6538(4) 0.8737(9) 0.0213(19) Uani 1 1 d .
H20 H 0.2323 0.6449 0.8718 0.026 Uiso 1 1 calc R
O3 O 0.1918(5) 0.7145(4) 1.1601(9) 0.080(3) Uani 1 1 d D
H3A H 0.1958 0.6885 1.1190 0.121 Uiso 1 1 calc R
C22 C 0.2320(7) 0.7354(8) 1.2526(14) 0.113(7) Uani 1 1 d D
H22A H 0.2231 0.7008 1.3085 0.135 Uiso 1 1 calc R
H22B H 0.2251 0.7645 1.3017 0.135 Uiso 1 1 calc R
C21 C 0.2958(9) 0.7651(14) 1.220(2) 0.196(14) Uani 1 1 d D
H21A H 0.3067 0.7344 1.1970 0.294 Uiso 1 1 calc R
H21B H 0.3203 0.7885 1.2921 0.294 Uiso 1 1 calc R
H21C H 0.3037 0.7926 1.1492 0.294 Uiso 1 1 calc R
C23 C 0.1072(8) 0.5662(7) 1.1466(16) 0.106(7) Uani 1 1 d .
H23A H 0.1262 0.5506 1.2044 0.127 Uiso 1 1 calc R
H23B H 0.0724 0.5320 1.1055 0.127 Uiso 1 1 calc R
H23C H 0.0934 0.5903 1.1932 0.127 Uiso 1 1 calc R
O4 O 0.1504(4) 0.6034(4) 1.0544(8) 0.054(2) Uani 1 1 d .
H4A H 0.1323 0.6091 0.9947 0.081 Uiso 1 1 calc R

loop_
_atom_site_aniso_label
_atom_site_aniso_U_11
_atom_site_aniso_U_22
_atom_site_aniso_U_33
_atom_site_aniso_U_23
_atom_site_aniso_U_13
_atom_site_aniso_U_12
Cu1 0.0153(5) 0.0311(6) 0.0245(6) 0.0045(5) 0.0006(4) 0.0129(4)
Br1 0.0232(4) 0.0351(5) 0.0274(6) 0.0056(4) 0.0024(4) 0.0173(4)
Br2 0.0273(5) 0.0433(6) 0.0247(6) 0.0043(5) 0.0017(5) 0.0215(5)
N1 0.014(3) 0.026(4) 0.023(5) 0.007(3) 0.004(3) 0.011(3)
N2 0.021(4) 0.016(4) 0.042(5) -0.001(3) -0.004(4) 0.009(3)
N3 0.018(3) 0.027(4) 0.024(5) 0.006(3) 0.003(3) 0.013(3)
N4 0.017(3) 0.015(3) 0.036(5) -0.002(3) 0.001(3) 0.004(3)
O1 0.031(4) 0.021(3) 0.102(8) 0.015(4) -0.006(4) 0.011(3)
O2 0.024(3) 0.027(3) 0.064(5) -0.017(3) -0.011(3) 0.015(3)
C1 0.028(5) 0.024(4) 0.028(6) 0.007(4) 0.001(4) 0.013(4)
C2 0.018(4) 0.023(4) 0.026(6) 0.006(4) 0.004(4) 0.002(4)
C3 0.018(4) 0.039(5) 0.030(6) 0.015(5) 0.005(4) 0.017(4)
C4 0.025(4) 0.034(5) 0.022(6) 0.001(4) 0.003(4) 0.020(4)
C5 0.023(4) 0.031(5) 0.015(5) 0.006(4) 0.002(4) 0.016(4)
C6 0.024(4) 0.024(4) 0.021(6) -0.001(4) -0.007(4) 0.009(4)
C7 0.020(4) 0.021(4) 0.029(6) -0.001(4) 0.001(4) 0.005(4)
C8 0.023(4) 0.022(4) 0.029(6) 0.007(4) 0.001(4) 0.009(4)
C9 0.021(4) 0.019(4) 0.017(5) 0.001(4) 0.000(4) 0.006(3)
C10 0.027(5) 0.022(4) 0.025(6) -0.007(4) -0.005(4) 0.013(4)
C11 0.025(5) 0.024(5) 0.045(7) 0.004(5) 0.000(5) 0.016(4)
C12 0.024(5) 0.016(4) 0.028(6) 0.003(4) -0.005(4) 0.000(4)
C13 0.016(4) 0.028(5) 0.039(7) -0.001(4) -0.012(4) 0.006(4)
C14 0.022(4) 0.033(5) 0.029(6) 0.000(4) -0.008(4) 0.018(4)
C15 0.016(4) 0.015(4) 0.020(5) 0.003(4) 0.000(4) 0.004(3)
C16 0.020(4) 0.017(4) 0.038(6) -0.002(4) -0.005(4) 0.009(3)
C17 0.018(4) 0.016(4) 0.032(6) 0.001(4) -0.001(4) 0.001(3)
C18 0.027(5) 0.016(4) 0.029(6) -0.010(4) -0.007(4) 0.011(4)
C19 0.014(4) 0.019(4) 0.020(5) -0.005(4) -0.004(3) 0.005(3)
C20 0.015(4) 0.022(4) 0.024(5) 0.001(4) -0.005(4) 0.008(3)
O3 0.126(9) 0.048(5) 0.066(7) -0.021(5) -0.048(6) 0.044(6)
C22 0.079(12) 0.094(14) 0.14(2) 0.027(13) -0.018(13) 0.025(11)
C21 0.17(3) 0.32(4) 0.10(2) 0.04(2) -0.024(18) 0.12(3)
C23 0.097(12) 0.059(9) 0.126(16) -0.007(10) 0.084(12) 0.013(9)
O4 0.058(5) 0.056(5) 0.054(6) -0.004(5) 0.019(5) 0.033(4)

loop_
_atom_type_symbol
_atom_type_description
_atom_type_scat_dispersion_real
_atom_type_scat_dispersion_imag
_atom_type_scat_source
C C 0.0033 0.0016 'International Tables Vol C Tables 4.2.6.8 and 6.1.1.4'
H H 0.0000 0.0000 'International Tables Vol C Tables 4.2.6.8 and 6.1.1.4'
N N 0.0061 0.0033 'International Tables Vol C Tables 4.2.6.8 and 6.1.1.4'
O O 0.0106 0.0060 'International Tables Vol C Tables 4.2.6.8 and 6.1.1.4'
Cu Cu 0.3201 1.2651 'International Tables Vol C Tables 4.2.6.8 and 6.1.1.4'
Br Br -0.2901 2.4595 'International Tables Vol C Tables 4.2.6.8 and 6.1.1.4'

loop_
_geom_angle_atom_site_label_1
_geom_angle_atom_site_label_2
_geom_angle_atom_site_label_3
_geom_angle
_geom_angle_site_symmetry_1
N1 Cu1 N3 163.5(3) .
N1 Cu1 Br2 90.7(2) .
N3 Cu1 Br2 91.0(2) .
N1 Cu1 Br1 88.1(2) .
N3 Cu1 Br1 91.7(2) .
Br2 Cu1 Br1 174.47(6) .
C1 N1 C5 119.1(7) .
C1 N1 Cu1 117.8(6) .
C5 N1 Cu1 123.1(6) .
C8 N2 C7 122.1(7) .
C11 N3 C15 119.8(7) .
C11 N3 Cu1 111.7(5) .
C15 N3 Cu1 128.4(6) .
C18 N4 C17 119.9(7) .
N1 C1 C2 122.6(8) .
C1 C2 C3 117.9(8) .
C2 C3 C4 120.2(8) .
C5 C4 C3 118.8(8) .
N1 C5 C4 121.3(8) .
N1 C5 C6 119.7(7) .
C4 C5 C6 119.0(8) .
C5 C6 C7 110.1(7) .
N2 C7 C6 114.4(8) .
O1 C8 N2 121.8(8) .
O1 C8 C9 121.4(8) .
N2 C8 C9 116.8(8) .
C10 C9 C10 120.0(8) 3
C10 C9 C8 124.5(8) 3
C10 C9 C8 115.5(8) .
C9 C10 C9 120.0(8) 2
N3 C11 C12 123.0(8) .
C13 C12 C11 117.9(8) .
C12 C13 C14 119.1(8) .
C13 C14 C15 120.3(8) .
N3 C15 C14 119.8(7) .
N3 C15 C16 117.8(7) .
C14 C15 C16 122.3(7) .
C15 C16 C17 110.3(7) .
N4 C17 C16 112.3(7) .
O2 C18 N4 123.6(7) .
O2 C18 C19 120.6(8) .
N4 C18 C19 115.7(7) .
C20 C19 C20 119.5(8) 2_665
C20 C19 C18 118.4(7) 2_665
C20 C19 C18 122.0(7) .
C19 C20 C19 120.5(8) 3_565
O3 C22 C21 117.9(18) .

loop_
_geom_bond_atom_site_label_1
_geom_bond_atom_site_label_2
_geom_bond_distance
_geom_bond_site_symmetry_2
Cu1 N1 1.986(6) .
Cu1 N3 1.999(7) .
Cu1 Br2 2.4153(16) .
Cu1 Br1 2.4556(15) .
N1 C1 1.342(11) .
N1 C5 1.347(11) .
N2 C8 1.348(11) .
N2 C7 1.464(10) .
N3 C11 1.340(11) .
N3 C15 1.347(10) .
N4 C18 1.328(11) .
N4 C17 1.461(10) .
O1 C8 1.210(10) .
O2 C18 1.229(10) .
C1 C2 1.375(12) .
C2 C3 1.379(13) .
C3 C4 1.382(13) .
C4 C5 1.382(12) .
C5 C6 1.500(12) .
C6 C7 1.534(12) .
C8 C9 1.512(11) .
C9 C10 1.382(12) 3
C9 C10 1.402(12) .
C10 C9 1.382(12) 2
C11 C12 1.390(12) .
C12 C13 1.379(13) .
C13 C14 1.391(12) .
C14 C15 1.395(11) .
C15 C16 1.491(11) .
C16 C17 1.528(13) .
C18 C19 1.511(11) .
C19 C20 1.390(11) 2_665
C19 C20 1.398(12) .
C20 C19 1.390(11) 3_565
O3 C22 1.325(4) .
C22 C21 1.448(4) .
C23 O4 1.425(15) .
